data_2312051
loop_
_publ_author_name
'Meier, Alex'
'Mian, Mohammad Rasel'
'Ou, Siyu'
'Lovell, Scott'
'Mure, Minae'

_publ_section_title
;
 Crystal structures of
 di-&#x3bc;-chlorido-bis-({(<i>E</i>)-5-(ethyl-amino)-4-methyl-2-[(pyridin-2-yl)diazen-yl]phen-o-lato}copper(II))
 and chlorido-bis-(1,10-phen-anthroline)copper(II) chloride tetra-hydrate.
;
_journal_coeditor_code ZV2019
_journal_issue 'Pt 3'
_journal_name_full 'Acta crystallographica. Section E, Crystallographic communications'
_journal_page_first 201
_journal_page_last 206
_journal_paper_doi 10.1107/S205698902300138X
_journal_volume 79
_journal_year 2023
_chemical_formula_iupac '[Cu2 Cl2 (C14 H15 N4 O1)2]'
_chemical_formula_moiety 'C28 H30 Cl2 Cu2 N8 O2'
_chemical_formula_sum 'C28 H30 Cl2 Cu2 N8 O2'
_chemical_formula_weight 708.58
_chemical_name_systematic
;
Di-\m-chlorido-bis({(<i>E</i>)-5-(ethylamino)-4-methyl-2-[(pyridin-2-\
yl)diazenyl]phenolato}copper(II))
;
_space_group_crystal_system triclinic
_space_group_IT_number 2
_space_group_name_Hall '-P 1'
_space_group_name_H-M_alt 'P -1'
_atom_sites_solution_hydrogens difmap
_atom_sites_solution_primary dual
_atom_sites_solution_secondary difmap
_audit_creation_method
;
Olex2 1.5
(compiled 2022.04.07 svn.rca3783a0 for OlexSys, GUI svn.r6498)
;
_cell_angle_alpha 88.6165(17)
_cell_angle_beta 79.3644(16)
_cell_angle_gamma 73.0017(15)
_cell_formula_units_Z 1
_cell_length_a 8.6965(3)
_cell_length_b 8.7974(4)
_cell_length_c 9.5574(4)
_cell_measurement_reflns_used 9951
_cell_measurement_temperature 100.0
_cell_measurement_theta_max 37.89
_cell_measurement_theta_min 2.42
_cell_volume 686.90(5)
_computing_cell_refinement
;
SAINT V8.40B (Bruker, 2016)
;
_computing_data_collection
;
APEX4 v2021.4-0 (Bruker, 2021)
;
_computing_data_reduction
;
SAINT V8.40B (Bruker, 2016)
;
_computing_molecular_graphics
;
Olex2 1.5 (Dolomanov <i>et al.</i>,  2009)
;
_computing_publication_material
;
Olex2 1.5 (Dolomanov <i>et al.</i>,  2009)
;
_computing_structure_refinement
;
SHELXL2018/3 (Sheldrick, 2015b)
;
_computing_structure_solution
;
SHELXT2014/5 (Sheldrick, 2015a)
;
_diffrn_ambient_temperature 100.00
_diffrn_measured_fraction_theta_full 1.000
_diffrn_measured_fraction_theta_max 1.000
_diffrn_measurement_device 'four-circle diffractometer'
_diffrn_measurement_device_type 'Bruker D8 Venture'
_diffrn_measurement_method '\f and \w scans'
_diffrn_radiation_type MoK\a
_diffrn_radiation_wavelength 0.71073
_diffrn_reflns_av_R_equivalents 0.0470
_diffrn_reflns_av_unetI/netI 0.0211
_diffrn_reflns_limit_h_max 14
_diffrn_reflns_limit_h_min -14
_diffrn_reflns_limit_k_max 15
_diffrn_reflns_limit_k_min -15
_diffrn_reflns_limit_l_max 16
_diffrn_reflns_limit_l_min -16
_diffrn_reflns_number 120912
_diffrn_reflns_theta_full 37.500
_diffrn_reflns_theta_max 37.783
_diffrn_reflns_theta_min 2.169
_exptl_absorpt_coefficient_mu 1.788
_exptl_absorpt_correction_T_max 0.94
_exptl_absorpt_correction_T_min 0.89
_exptl_absorpt_correction_type multi-scan
_exptl_absorpt_process_details
;
(SADABS; Krause et al., 2015)
;
_exptl_crystal_colour 'clear dark red'
_exptl_crystal_density_diffrn 1.713
_exptl_crystal_description plate
_exptl_crystal_F_000 362
_exptl_crystal_size_max 0.1
_exptl_crystal_size_mid 0.05
_exptl_crystal_size_min 0.02
_refine_diff_density_max 0.745
_refine_diff_density_min -0.871
_refine_ls_extinction_method none
_refine_ls_goodness_of_fit_ref 1.025
_refine_ls_hydrogen_treatment refall
_refine_ls_matrix_type full
_refine_ls_number_parameters 250
_refine_ls_number_reflns 7366
_refine_ls_number_restraints 0
_refine_ls_restrained_S_all 1.025
_refine_ls_R_factor_all 0.0474
_refine_ls_R_factor_gt 0.0350
_refine_ls_shift/su_max 0.000
_refine_ls_shift/su_mean 0.000
_refine_ls_structure_factor_coef Fsqd
_refine_ls_weighting_details 'w=1/[\s^2^(Fo^2^)+(0.0360P)^2^+0.8401P] where P=(Fo^2^+2Fc^2^)/3'
_refine_ls_weighting_scheme calc
_refine_ls_wR_factor_gt 0.0822
_refine_ls_wR_factor_ref 0.0900
_reflns_number_gt 6202
_reflns_number_total 7366
_reflns_threshold_expression 'I > 2\s(I)'
_cod_data_source_file zv2019sup1.cif
_cod_data_source_block 3
_cod_database_code 2312051
_shelx_space_group_comment
;
The symmetry employed for this shelxl refinement is uniquely defined
by the following loop, which should always be used as a source of
symmetry information in preference to the above space-group names.
They are only intended as comments.
;
_shelx_estimated_absorpt_t_min 0.841
_shelx_estimated_absorpt_t_max 0.965

loop_
_space_group_symop_operation_xyz
'x, y, z'
'-x, -y, -z'

loop_
_atom_site_type_symbol
_atom_site_label
_atom_site_fract_x
_atom_site_fract_y
_atom_site_fract_z
_atom_site_U_iso_or_equiv
_atom_site_adp_type
_atom_site_calc_flag
_atom_site_occupancy
_atom_site_disorder_assembly
_atom_site_disorder_group
Cu Cu1 0.50615(2) 0.52883(2) 0.17788(2) 0.01407(4) Uani d 1 . .
Cl Cl 0.69781(4) 0.37524(4) -0.00149(3) 0.01526(6) Uani d 1 . .
O O1 0.40583(13) 0.36521(12) 0.25883(10) 0.01722(17) Uani d 1 . .
N N1 0.40360(14) 0.63488(13) 0.36379(11) 0.01349(17) Uani d 1 . .
N N2 0.41967(14) 0.77150(13) 0.39617(12) 0.01471(18) Uani d 1 . .
N N3 0.57379(14) 0.72690(14) 0.16097(12) 0.01486(18) Uani d 1 . .
N N4 0.04781(15) 0.28003(15) 0.67389(12) 0.01713(19) Uani d 1 . .
H H4 -0.004(3) 0.314(3) 0.747(3) 0.029(6) Uiso d 1 . .
C C1 0.13310(16) 0.51697(16) 0.66217(13) 0.01461(19) Uani d 1 . .
C C2 0.13569(16) 0.36764(15) 0.59774(13) 0.01418(19) Uani d 1 . .
C C3 0.22722(16) 0.31670(16) 0.46195(13) 0.0150(2) Uani d 1 . .
H H3 0.228(3) 0.226(3) 0.421(3) 0.024(6) Uiso d 1 . .
C C4 0.32015(16) 0.40792(15) 0.38531(13) 0.01372(19) Uani d 1 . .
C C5 0.31703(15) 0.55528(15) 0.45068(13) 0.01324(18) Uani d 1 . .
C C6 0.22484(16) 0.60569(16) 0.58941(13) 0.0148(2) Uani d 1 . .
H H6 0.228(3) 0.703(3) 0.629(2) 0.017(5) Uiso d 1 . .
C C7 0.51507(16) 0.82151(15) 0.28082(13) 0.01416(19) Uani d 1 . .
C C8 0.54550(18) 0.96791(16) 0.28910(15) 0.0172(2) Uani d 1 . .
H H8 0.503(3) 1.033(3) 0.375(3) 0.023(6) Uiso d 1 . .
C C9 0.63549(18) 1.01756(17) 0.17109(16) 0.0191(2) Uani d 1 . .
H H9 0.653(3) 1.115(3) 0.180(3) 0.032(7) Uiso d 1 . .
C C10 0.69318(19) 0.92108(18) 0.04851(16) 0.0207(2) Uani d 1 . .
H H10 0.750(3) 0.952(3) -0.035(3) 0.032(7) Uiso d 1 . .
C C11 0.65869(18) 0.77677(17) 0.04711(15) 0.0188(2) Uani d 1 . .
H H11 0.685(3) 0.710(3) -0.032(2) 0.021(5) Uiso d 1 . .
C C12 0.02602(18) 0.57081(19) 0.80418(14) 0.0187(2) Uani d 1 . .
H H12A 0.060(3) 0.489(3) 0.876(3) 0.027(6) Uiso d 1 . .
H H12B -0.086(3) 0.582(3) 0.802(3) 0.032(6) Uiso d 1 . .
H H12C 0.033(3) 0.668(3) 0.835(3) 0.026(6) Uiso d 1 . .
C C13 0.03874(19) 0.12852(17) 0.62425(15) 0.0186(2) Uani d 1 . .
H H13A 0.146(3) 0.055(3) 0.590(2) 0.022(5) Uiso d 1 . .
H H13B -0.020(3) 0.149(3) 0.549(3) 0.022(5) Uiso d 1 . .
C C14 -0.0508(2) 0.05186(18) 0.74318(16) 0.0210(2) Uani d 1 . .
H H14A -0.056(3) -0.046(3) 0.710(2) 0.021(5) Uiso d 1 . .
H H14B -0.160(3) 0.118(3) 0.781(3) 0.031(6) Uiso d 1 . .
H H14C 0.007(3) 0.025(3) 0.821(2) 0.015(5) Uiso d 1 . .

loop_
_atom_site_aniso_label
_atom_site_aniso_U_11
_atom_site_aniso_U_22
_atom_site_aniso_U_33
_atom_site_aniso_U_12
_atom_site_aniso_U_13
_atom_site_aniso_U_23
Cu1 0.01659(8) 0.01450(7) 0.01084(6) -0.00724(5) 0.00253(5) 0.00021(5)
Cl 0.01503(12) 0.01630(12) 0.01354(11) -0.00511(9) 0.00058(9) -0.00025(9)
O1 0.0209(4) 0.0173(4) 0.0123(4) -0.0080(3) 0.0040(3) -0.0005(3)
N1 0.0132(4) 0.0147(4) 0.0128(4) -0.0055(3) -0.0010(3) 0.0019(3)
N2 0.0164(5) 0.0154(4) 0.0126(4) -0.0071(4) 0.0006(3) 0.0004(3)
N3 0.0157(4) 0.0162(4) 0.0124(4) -0.0066(4) 0.0012(3) 0.0014(3)
N4 0.0190(5) 0.0194(5) 0.0134(4) -0.0094(4) 0.0018(4) 0.0022(4)
C1 0.0137(5) 0.0191(5) 0.0106(4) -0.0059(4) 0.0006(4) 0.0014(4)
C2 0.0136(5) 0.0168(5) 0.0122(4) -0.0057(4) -0.0009(4) 0.0033(4)
C3 0.0155(5) 0.0164(5) 0.0129(4) -0.0066(4) 0.0011(4) 0.0013(4)
C4 0.0142(5) 0.0148(5) 0.0120(4) -0.0053(4) -0.0002(4) 0.0020(3)
C5 0.0132(5) 0.0157(5) 0.0109(4) -0.0060(4) 0.0003(3) 0.0019(3)
C6 0.0152(5) 0.0176(5) 0.0116(4) -0.0064(4) 0.0002(4) 0.0012(4)
C7 0.0145(5) 0.0142(5) 0.0132(4) -0.0050(4) 0.0002(4) 0.0009(4)
C8 0.0196(6) 0.0150(5) 0.0171(5) -0.0070(4) -0.0004(4) 0.0007(4)
C9 0.0197(6) 0.0162(5) 0.0216(6) -0.0082(4) -0.0001(5) 0.0027(4)
C10 0.0230(6) 0.0201(6) 0.0190(5) -0.0108(5) 0.0030(5) 0.0034(4)
C11 0.0209(6) 0.0196(5) 0.0152(5) -0.0091(5) 0.0036(4) 0.0010(4)
C12 0.0181(6) 0.0255(6) 0.0128(5) -0.0096(5) 0.0019(4) -0.0007(4)
C13 0.0214(6) 0.0187(5) 0.0165(5) -0.0097(5) 0.0011(4) 0.0020(4)
C14 0.0233(6) 0.0206(6) 0.0201(6) -0.0112(5) 0.0011(5) 0.0035(5)

loop_
_atom_type_symbol
_atom_type_description
_atom_type_scat_dispersion_real
_atom_type_scat_dispersion_imag
_atom_type_scat_source
C C 0.0033 0.0016 'International Tables Vol C Tables 4.2.6.8 and 6.1.1.4'
H H 0.0000 0.0000 'International Tables Vol C Tables 4.2.6.8 and 6.1.1.4'
Cl Cl 0.1484 0.1585 'International Tables Vol C Tables 4.2.6.8 and 6.1.1.4'
Cu Cu 0.3201 1.2651 'International Tables Vol C Tables 4.2.6.8 and 6.1.1.4'
N N 0.0061 0.0033 'International Tables Vol C Tables 4.2.6.8 and 6.1.1.4'
O O 0.0106 0.0060 'International Tables Vol C Tables 4.2.6.8 and 6.1.1.4'

loop_
_geom_angle_atom_site_label_1
_geom_angle_atom_site_label_2
_geom_angle_atom_site_label_3
_geom_angle_site_symmetry_1
_geom_angle_site_symmetry_3
_geom_angle
_geom_angle_publ_flag
Cl Cu1 Cl . 2_665 90.307(12) ?
O1 Cu1 Cl . 2_665 93.88(3) ?
O1 Cu1 Cl . . 98.20(3) ?
O1 Cu1 N3 . . 160.67(4) ?
N1 Cu1 Cl . 2_665 108.61(3) ?
N1 Cu1 Cl . . 161.00(4) ?
N1 Cu1 O1 . . 82.69(4) ?
N1 Cu1 N3 . . 77.99(4) ?
N3 Cu1 Cl . . 99.86(3) ?
N3 Cu1 Cl . 2_665 92.90(4) ?
Cu1 Cl Cu1 . 2_665 89.693(12) ?
C4 O1 Cu1 . . 111.30(8) ?
N2 N1 Cu1 . . 121.35(8) ?
N2 N1 C5 . . 124.44(11) ?
C5 N1 Cu1 . . 114.21(9) ?
N1 N2 C7 . . 109.40(10) ?
C7 N3 Cu1 . . 112.44(8) ?
C11 N3 Cu1 . . 127.97(10) ?
C11 N3 C7 . . 119.48(12) ?
C2 N4 H4 . . 118.0(19) ?
C2 N4 C13 . . 124.10(12) ?
C13 N4 H4 . . 117.8(19) ?
C2 C1 C12 . . 119.00(11) ?
C6 C1 C2 . . 118.99(11) ?
C6 C1 C12 . . 121.99(12) ?
N4 C2 C1 . . 117.71(11) ?
N4 C2 C3 . . 121.30(12) ?
C3 C2 C1 . . 120.99(11) ?
C2 C3 H3 . . 121.3(15) ?
C2 C3 C4 . . 120.54(12) ?
C4 C3 H3 . . 118.2(15) ?
O1 C4 C3 . . 122.38(12) ?
O1 C4 C5 . . 119.72(11) ?
C3 C4 C5 . . 117.89(11) ?
N1 C5 C4 . . 111.97(11) ?
N1 C5 C6 . . 126.70(12) ?
C6 C5 C4 . . 121.28(11) ?
C1 C6 C5 . . 120.28(12) ?
C1 C6 H6 . . 121.2(13) ?
C5 C6 H6 . . 118.5(13) ?
N3 C7 N2 . . 118.82(11) ?
N3 C7 C8 . . 121.30(11) ?
C8 C7 N2 . . 119.86(12) ?
C7 C8 H8 . . 120.2(14) ?
C9 C8 C7 . . 118.74(13) ?
C9 C8 H8 . . 121.0(14) ?
C8 C9 H9 . . 116.4(16) ?
C8 C9 C10 . . 119.56(13) ?
C10 C9 H9 . . 124.0(17) ?
C9 C10 H10 . . 122.3(16) ?
C9 C10 C11 . . 118.88(12) ?
C11 C10 H10 . . 118.7(16) ?
N3 C11 C10 . . 122.01(13) ?
N3 C11 H11 . . 113.9(14) ?
C10 C11 H11 . . 124.0(14) ?
C1 C12 H12A . . 109.4(14) ?
C1 C12 H12B . . 111.7(16) ?
C1 C12 H12C . . 112.1(15) ?
H12A C12 H12B . . 107(2) ?
H12A C12 H12C . . 109(2) ?
H12B C12 H12C . . 108(2) ?
N4 C13 H13A . . 112.4(14) ?
N4 C13 H13B . . 107.4(14) ?
N4 C13 C14 . . 110.26(12) ?
H13A C13 H13B . . 108.9(19) ?
C14 C13 H13A . . 108.5(14) ?
C14 C13 H13B . . 109.2(14) ?
C13 C14 H14A . . 109.6(14) ?
C13 C14 H14B . . 112.8(16) ?
C13 C14 H14C . . 112.1(13) ?
H14A C14 H14B . . 109(2) ?
H14A C14 H14C . . 104.7(19) ?
H14B C14 H14C . . 108(2) ?

loop_
_geom_bond_atom_site_label_1
_geom_bond_atom_site_label_2
_geom_bond_site_symmetry_2
_geom_bond_distance
_geom_bond_publ_flag
Cu1 Cl 2_665 2.6192(4) ?
Cu1 Cl . 2.2985(3) ?
Cu1 O1 . 1.9654(10) ?
Cu1 N1 . 1.9574(11) ?
Cu1 N3 . 1.9897(11) ?
O1 C4 . 1.2974(15) ?
N1 N2 . 1.3008(15) ?
N1 C5 . 1.3402(16) ?
N2 C7 . 1.3963(16) ?
N3 C7 . 1.3591(17) ?
N3 C11 . 1.3385(17) ?
N4 H4 . 0.77(3) ?
N4 C2 . 1.3490(16) ?
N4 C13 . 1.4539(19) ?
C1 C2 . 1.4567(19) ?
C1 C6 . 1.3647(17) ?
C1 C12 . 1.4967(18) ?
C2 C3 . 1.3989(18) ?
C3 H3 . 0.90(2) ?
C3 C4 . 1.4021(17) ?
C4 C5 . 1.4436(18) ?
C5 C6 . 1.4233(17) ?
C6 H6 . 0.96(2) ?
C7 C8 . 1.3954(18) ?
C8 H8 . 0.96(2) ?
C8 C9 . 1.3876(19) ?
C9 H9 . 0.92(3) ?
C9 C10 . 1.388(2) ?
C10 H10 . 0.94(3) ?
C10 C11 . 1.388(2) ?
C11 H11 . 0.92(2) ?
C12 H12A . 1.00(3) ?
C12 H12B . 0.96(3) ?
C12 H12C . 0.93(2) ?
C13 H13A . 0.97(2) ?
C13 H13B . 0.94(2) ?
C13 C14 . 1.5154(19) ?
C14 H14A . 0.94(2) ?
C14 H14B . 0.97(3) ?
C14 H14C . 0.96(2) ?

loop_
_geom_hbond_atom_site_label_D
_geom_hbond_atom_site_label_H
_geom_hbond_atom_site_label_A
_geom_hbond_site_symmetry_A
_geom_hbond_distance_DH
_geom_hbond_distance_HA
_geom_hbond_distance_DA
_geom_hbond_angle_DHA
_geom_hbond_publ_flag
C9 H9 Cl 1_565 0.92(3) 2.91(3) 3.6514(14) 138(2) .
C9 H9 O1 1_565 0.92(3) 2.59(3) 3.1592(18) 120(2) .
C11 H11 Cl . 0.92(2) 2.93(2) 3.4825(15) 120.2(17) .
C11 H11 O1 2_665 0.92(2) 2.60(2) 3.4083(18) 146.5(19) .
C12 H12B O1 2_566 0.96(3) 2.85(3) 3.7902(19) 169(2) .
C12 H12C Cl 2_666 0.93(2) 3.00(2) 3.4542(15) 111.9(17) .
C14 H14B Cl 1_456 0.97(3) 2.94(3) 3.6821(16) 134.8(19) .

loop_
_geom_torsion_atom_site_label_1
_geom_torsion_atom_site_label_2
_geom_torsion_atom_site_label_3
_geom_torsion_atom_site_label_4
_geom_torsion_site_symmetry_1
_geom_torsion_site_symmetry_2
_geom_torsion_site_symmetry_3
_geom_torsion_site_symmetry_4
_geom_torsion
_geom_torsion_publ_flag
Cu1 O1 C4 C3 . . . . 175.56(10) ?
Cu1 O1 C4 C5 . . . . -3.62(15) ?
Cu1 N1 N2 C7 . . . . 0.45(15) ?
Cu1 N1 C5 C4 . . . . -0.01(14) ?
Cu1 N1 C5 C6 . . . . -177.55(11) ?
Cu1 N3 C7 N2 . . . . 0.24(15) ?
Cu1 N3 C7 C8 . . . . -178.40(11) ?
Cu1 N3 C11 C10 . . . . 177.82(12) ?
O1 C4 C5 N1 . . . . 2.50(18) ?
O1 C4 C5 C6 . . . . -179.81(12) ?
N1 N2 C7 N3 . . . . -0.44(17) ?
N1 N2 C7 C8 . . . . 178.23(12) ?
N1 C5 C6 C1 . . . . 175.44(13) ?
N2 N1 C5 C4 . . . . 179.48(12) ?
N2 N1 C5 C6 . . . . 1.9(2) ?
N2 C7 C8 C9 . . . . -177.61(13) ?
N3 C7 C8 C9 . . . . 1.0(2) ?
N4 C2 C3 C4 . . . . -178.88(13) ?
C1 C2 C3 C4 . . . . 0.7(2) ?
C2 N4 C13 C14 . . . . 172.24(13) ?
C2 C1 C6 C5 . . . . 2.1(2) ?
C2 C3 C4 O1 . . . . -179.58(13) ?
C2 C3 C4 C5 . . . . -0.39(19) ?
C3 C4 C5 N1 . . . . -176.72(12) ?
C3 C4 C5 C6 . . . . 0.98(19) ?
C4 C5 C6 C1 . . . . -1.9(2) ?
C5 N1 N2 C7 . . . . -179.00(12) ?
C6 C1 C2 N4 . . . . 178.01(12) ?
C6 C1 C2 C3 . . . . -1.5(2) ?
C7 N3 C11 C10 . . . . 1.9(2) ?
C7 C8 C9 C10 . . . . -0.2(2) ?
C8 C9 C10 C11 . . . . 0.2(2) ?
C9 C10 C11 N3 . . . . -1.1(2) ?
C11 N3 C7 N2 . . . . 176.77(13) ?
C11 N3 C7 C8 . . . . -1.9(2) ?
C12 C1 C2 N4 . . . . -3.82(19) ?
C12 C1 C2 C3 . . . . 176.62(13) ?
C12 C1 C6 C5 . . . . -175.99(13) ?
C13 N4 C2 C1 . . . . -179.80(13) ?
C13 N4 C2 C3 . . . . -0.2(2) ?

_cod_database_fobs_code 2312051
